data_7122280
loop_
_publ_author_name
'Myers, Alexander J.'
'Rungthanaphatsophon, Pokpong'
'Behrle, Andrew C.'
'Vilanova, Sean P.'
'Kelley, Stephen P.'
'Lukens, Wayne W.'
'Walensky, Justin R.'

_publ_section_title
;
 Structure and properties of
 [(4,6-<sup>t</sup>Bu<sub>2</sub>C<sub>6</sub>H<sub>2</sub>O)<sub>2</sub>Se]<sub>2</sub>An(THF)<sub>2</sub>,
 An = U, Np, and their reaction with p-benzoquinone.
;
_journal_issue 74
_journal_name_full 'Chemical communications (Cambridge, England)'
_journal_page_first 10435
_journal_page_last 10438
_journal_paper_doi 10.1039/c8cc05244a
_journal_volume 54
_journal_year 2018
_chemical_formula_moiety 'C64 H96 O6 Se2 U, 2(C7 H8)'
_chemical_formula_sum 'C78 H112 O6 Se2 U'
_chemical_formula_weight 1541.62
_space_group_crystal_system monoclinic
_space_group_IT_number 4
_space_group_name_Hall 'P 2yb'
_space_group_name_H-M_alt 'P 1 21 1'
_symmetry_space_group_name_Hall 'P 2yb'
_symmetry_space_group_name_H-M 'P 1 21 1'
_atom_sites_solution_hydrogens geom
_audit_creation_method SHELXL-2017/1
_audit_update_record
;
2018-08-22 deposited with the CCDC.
2018-08-24 downloaded from the CCDC.
;
_cell_angle_alpha 90
_cell_angle_beta 104.6490(10)
_cell_angle_gamma 90
_cell_formula_units_Z 2
_cell_length_a 10.6644(11)
_cell_length_b 20.483(2)
_cell_length_c 17.7085(18)
_cell_measurement_reflns_used 9973
_cell_measurement_temperature 173(2)
_cell_measurement_theta_max 25.6
_cell_measurement_theta_min 2.2
_cell_volume 3742.5(7)
_computing_cell_refinement 'SAINT (Bruker, 1998)'
_computing_data_reduction 'SAINT (Bruker, 1998)'
_computing_molecular_graphics 'Olex2 (Dolomanov et al., 2009)'
_computing_publication_material 'Olex2 (Dolomanov et al., 2009)'
_computing_structure_refinement 'SHELXL-2017/1 (Sheldrick, 2017)'
_diffrn_ambient_temperature 173(2)
_diffrn_measured_fraction_theta_full 1.000
_diffrn_measured_fraction_theta_max 0.997
_diffrn_measurement_device_type 'Bruker SMART CCD area detector'
_diffrn_measurement_method 'omega scans'
_diffrn_radiation_type MoK\a
_diffrn_radiation_wavelength 0.71073
_diffrn_reflns_av_R_equivalents 0.0384
_diffrn_reflns_av_unetI/netI 0.0693
_diffrn_reflns_Laue_measured_fraction_full 1.000
_diffrn_reflns_Laue_measured_fraction_max 0.997
_diffrn_reflns_limit_h_max 13
_diffrn_reflns_limit_h_min -13
_diffrn_reflns_limit_k_max 26
_diffrn_reflns_limit_k_min -26
_diffrn_reflns_limit_l_max 22
_diffrn_reflns_limit_l_min -22
_diffrn_reflns_number 43967
_diffrn_reflns_point_group_measured_fraction_full 0.997
_diffrn_reflns_point_group_measured_fraction_max 0.988
_diffrn_reflns_theta_full 25.242
_diffrn_reflns_theta_max 27.447
_diffrn_reflns_theta_min 1.550
_exptl_absorpt_coefficient_mu 3.189
_exptl_absorpt_correction_T_max 0.74
_exptl_absorpt_correction_T_min 0.61
_exptl_absorpt_correction_type multi-scan
_exptl_absorpt_process_details
; 
Olex2 1.2 
(compiled 2018.05.29 svn.r3508 for OlexSys, GUI svn.r5506) 
;
_exptl_crystal_density_diffrn 1.368
_exptl_crystal_description prism
_exptl_crystal_F_000 1576
_exptl_crystal_size_max 0.250
_exptl_crystal_size_mid 0.100
_exptl_crystal_size_min 0.100
_refine_diff_density_max 0.852
_refine_diff_density_min -0.527
_refine_diff_density_rms 0.072
_refine_ls_abs_structure_details
; 
 Flack x determined using 6417 quotients [(I+)-(I-)]/[(I+)+(I-)] 
 (Parsons, Flack and Wagner, Acta Cryst. B69 (2013) 249-259). 
;
_refine_ls_abs_structure_Flack 0.010(3)
_refine_ls_extinction_method none
_refine_ls_goodness_of_fit_ref 0.868
_refine_ls_hydrogen_treatment constr
_refine_ls_matrix_type full
_refine_ls_number_parameters 864
_refine_ls_number_reflns 16903
_refine_ls_number_restraints 34
_refine_ls_restrained_S_all 0.873
_refine_ls_R_factor_all 0.0376
_refine_ls_R_factor_gt 0.0298
_refine_ls_shift/su_max 0.004
_refine_ls_shift/su_mean 0.000
_refine_ls_structure_factor_coef Fsqd
_refine_ls_weighting_details 'w=1/[\s^2^(Fo^2^)] where P=(Fo^2^+2Fc^2^)/3'
_refine_ls_weighting_scheme calc
_refine_ls_wR_factor_gt 0.0582
_refine_ls_wR_factor_ref 0.0609
_reflns_Friedel_coverage 0.929
_reflns_Friedel_fraction_full 0.994
_reflns_Friedel_fraction_max 0.980
_reflns_number_gt 15009
_reflns_number_total 16903
_reflns_threshold_expression 'I > 2\s(I)'
_cod_data_source_file c8cc05244a2.cif
_cod_data_source_block kathleen
_cod_depositor_comments 'Adding full bibliography for 7122280--7122282.cif.'
_cod_database_code 7122280
_shelx_shelxl_version_number 2017/1
_shelx_space_group_comment
; 
The symmetry employed for this shelxl refinement is uniquely defined 
by the following loop, which should always be used as a source of 
symmetry information in preference to the above space-group names. 
They are only intended as comments. 
;
_shelx_estimated_absorpt_t_min 0.503
_shelx_estimated_absorpt_t_max 0.741

loop_
_space_group_symop_operation_xyz
'x, y, z'
'-x, y+1/2, -z'

loop_
_atom_site_label
_atom_site_type_symbol
_atom_site_fract_x
_atom_site_fract_y
_atom_site_fract_z
_atom_site_U_iso_or_equiv
_atom_site_adp_type
_atom_site_occupancy
_atom_site_site_symmetry_order
_atom_site_calc_flag
_atom_site_refinement_flags_posn
_atom_site_refinement_flags_adp
_atom_site_refinement_flags_occupancy
_atom_site_disorder_assembly
_atom_site_disorder_group
U1 U 0.81133(2) 0.09461(2) 0.63345(2) 0.02317(5) Uani 1 1 d . . . . .
Se1 Se 0.89996(5) 0.19566(3) 0.51438(3) 0.02552(12) Uani 1 1 d . . . . .
Se2 Se 0.60136(5) 0.07686(2) 0.73008(3) 0.02566(14) Uani 1 1 d . . . . .
O1 O 0.9243(4) 0.05340(18) 0.5575(2) 0.0289(9) Uani 1 1 d . . . . .
O2 O 0.6573(4) 0.1519(2) 0.5574(2) 0.0333(10) Uani 1 1 d . . . . .
O3 O 0.8051(4) 0.1748(2) 0.7163(2) 0.0323(10) Uani 1 1 d . . . . .
O4 O 0.8403(4) 0.0071(2) 0.7101(2) 0.0287(10) Uani 1 1 d . . . . .
O5 O 0.6551(4) 0.0133(2) 0.5525(2) 0.0385(11) Uani 1 1 d . . . . .
O6 O 1.0418(3) 0.1133(2) 0.7088(2) 0.0374(11) Uani 1 1 d . . . . .
C1 C 0.9644(5) 0.0629(3) 0.4919(3) 0.0253(13) Uani 1 1 d . . . . .
C2 C 0.9524(5) 0.1247(3) 0.4574(3) 0.0248(12) Uani 1 1 d . . . . .
C3 C 0.9873(5) 0.1363(3) 0.3879(3) 0.0270(12) Uani 1 1 d . . . . .
H3 H 0.977475 0.178843 0.365900 0.032 Uiso 1 1 calc R U . . .
C4 C 1.0355(5) 0.0870(3) 0.3508(3) 0.0302(12) Uani 1 1 d . . . . .
C5 C 1.0533(6) 0.0261(3) 0.3879(3) 0.0317(13) Uani 1 1 d . . . . .
H5 H 1.089870 -0.007889 0.363940 0.038 Uiso 1 1 calc R U . . .
C6 C 1.0209(5) 0.0121(3) 0.4575(3) 0.0286(12) Uani 1 1 d . . . . .
C7 C 1.0700(5) 0.0969(4) 0.2717(3) 0.0402(13) Uani 1 1 d . . . . .
C8A C 1.2186(9) 0.0851(7) 0.2836(5) 0.064(4) Uani 0.723(13) 1 d . . P A 1
H8AA H 1.267168 0.115121 0.323473 0.095 Uiso 0.723(13) 1 calc R U P A 1
H8AB H 1.239675 0.039968 0.300482 0.095 Uiso 0.723(13) 1 calc R U P A 1
H8AC H 1.242009 0.092808 0.234284 0.095 Uiso 0.723(13) 1 calc R U P A 1
C8B C 1.168(3) 0.1495(15) 0.2739(16) 0.058(10) Uani 0.277(13) 1 d . . P A 2
H8BA H 1.145724 0.187773 0.300934 0.087 Uiso 0.277(13) 1 calc R U P A 2
H8BB H 1.254098 0.133557 0.301716 0.087 Uiso 0.277(13) 1 calc R U P A 2
H8BC H 1.168989 0.161489 0.220460 0.087 Uiso 0.277(13) 1 calc R U P A 2
C9A C 0.9940(12) 0.0528(6) 0.2124(6) 0.054(3) Uani 0.723(13) 1 d . . P A 1
H9AA H 1.017151 0.059752 0.162853 0.082 Uiso 0.723(13) 1 calc R U P A 1
H9AB H 1.012607 0.007449 0.229242 0.082 Uiso 0.723(13) 1 calc R U P A 1
H9AC H 0.901459 0.061613 0.205388 0.082 Uiso 0.723(13) 1 calc R U P A 1
C9B C 1.090(4) 0.0342(13) 0.2320(15) 0.054(10) Uani 0.277(13) 1 d . . P A 2
H9BA H 1.020454 0.003442 0.233984 0.081 Uiso 0.277(13) 1 calc R U P A 2
H9BB H 1.088675 0.043105 0.177424 0.081 Uiso 0.277(13) 1 calc R U P A 2
H9BC H 1.173784 0.015173 0.258680 0.081 Uiso 0.277(13) 1 calc R U P A 2
C10A C 1.0459(13) 0.1685(5) 0.2431(6) 0.058(4) Uani 0.723(13) 1 d . . P A 1
H10A H 1.096752 0.197984 0.282779 0.087 Uiso 0.723(13) 1 calc R U P A 1
H10B H 1.072306 0.173817 0.194305 0.087 Uiso 0.723(13) 1 calc R U P A 1
H10C H 0.953627 0.178810 0.234129 0.087 Uiso 0.723(13) 1 calc R U P A 1
C10B C 0.931(3) 0.1217(16) 0.2069(13) 0.061(10) Uani 0.277(13) 1 d . . P A 2
H10D H 0.863317 0.088487 0.203568 0.092 Uiso 0.277(13) 1 calc R U P A 2
H10E H 0.901709 0.163053 0.224499 0.092 Uiso 0.277(13) 1 calc R U P A 2
H10F H 0.947160 0.127692 0.155312 0.092 Uiso 0.277(13) 1 calc R U P A 2
C11 C 1.0466(6) -0.0552(3) 0.4966(3) 0.0389(15) Uani 1 1 d . . . . .
C12 C 0.9214(7) -0.0877(3) 0.5037(4) 0.0490(18) Uani 1 1 d . . . . .
H12A H 0.862520 -0.092713 0.451701 0.074 Uiso 1 1 calc R U . . .
H12B H 0.880025 -0.060522 0.536076 0.074 Uiso 1 1 calc R U . . .
H12C H 0.941101 -0.130745 0.527976 0.074 Uiso 1 1 calc R U . . .
C13 C 1.1407(7) -0.0474(3) 0.5785(4) 0.0485(18) Uani 1 1 d . . . . .
H13A H 1.156733 -0.090217 0.603788 0.073 Uiso 1 1 calc R U . . .
H13B H 1.102042 -0.018226 0.610202 0.073 Uiso 1 1 calc R U . . .
H13C H 1.222763 -0.028873 0.573199 0.073 Uiso 1 1 calc R U . . .
C14 C 1.1108(8) -0.1024(3) 0.4505(4) 0.0531(19) Uani 1 1 d . . . . .
H14A H 1.054402 -0.108238 0.397857 0.080 Uiso 1 1 calc R U . . .
H14B H 1.124813 -0.144660 0.477203 0.080 Uiso 1 1 calc R U . . .
H14C H 1.194297 -0.084445 0.446837 0.080 Uiso 1 1 calc R U . . .
C15 C 0.6264(5) 0.1909(3) 0.4954(3) 0.0261(12) Uani 1 1 d . . . . .
C16 C 0.7231(5) 0.2110(3) 0.4588(3) 0.0245(12) Uani 1 1 d . . . . .
C17 C 0.6931(5) 0.2449(3) 0.3898(3) 0.0265(12) Uani 1 1 d . . . . .
H17 H 0.760513 0.257805 0.366773 0.032 Uiso 1 1 calc R U . . .
C18 C 0.5661(6) 0.2606(3) 0.3532(3) 0.0290(12) Uani 1 1 d . . . . .
C19 C 0.4718(5) 0.2461(3) 0.3929(3) 0.0271(12) Uani 1 1 d . . . . .
H19 H 0.385079 0.259057 0.369860 0.033 Uiso 1 1 calc R U . . .
C20 C 0.4974(5) 0.2138(3) 0.4643(3) 0.0269(13) Uani 1 1 d . . . . .
C21 C 0.5289(6) 0.2942(3) 0.2726(3) 0.0324(13) Uani 1 1 d . . . . .
C22A C 0.6504(10) 0.3015(6) 0.2387(5) 0.047(3) Uani 0.710(11) 1 d . . P B 1
H22A H 0.689603 0.258518 0.236352 0.070 Uiso 0.710(11) 1 calc R U P B 1
H22B H 0.713716 0.330409 0.272499 0.070 Uiso 0.710(11) 1 calc R U P B 1
H22C H 0.623871 0.320148 0.186112 0.070 Uiso 0.710(11) 1 calc R U P B 1
C22B C 0.594(3) 0.3607(15) 0.2731(18) 0.069(10) Uani 0.290(11) 1 d . . P B 2
H22D H 0.688586 0.355434 0.290973 0.103 Uiso 0.290(11) 1 calc R U P B 2
H22E H 0.564500 0.390290 0.308329 0.103 Uiso 0.290(11) 1 calc R U P B 2
H22F H 0.571978 0.378906 0.220168 0.103 Uiso 0.290(11) 1 calc R U P B 2
C23A C 0.4309(11) 0.2545(5) 0.2165(5) 0.048(3) Uani 0.710(11) 1 d . . P B 1
H23A H 0.408700 0.276181 0.165473 0.072 Uiso 0.710(11) 1 calc R U P B 1
H23B H 0.352836 0.250111 0.235694 0.072 Uiso 0.710(11) 1 calc R U P B 1
H23C H 0.466604 0.211141 0.211292 0.072 Uiso 0.710(11) 1 calc R U P B 1
C23B C 0.544(5) 0.249(2) 0.2119(19) 0.105(18) Uani 0.290(11) 1 d . . P B 2
H23D H 0.512653 0.205568 0.222343 0.158 Uiso 0.290(11) 1 calc R U P B 2
H23E H 0.635161 0.246175 0.211574 0.158 Uiso 0.290(11) 1 calc R U P B 2
H23F H 0.492712 0.264427 0.161023 0.158 Uiso 0.290(11) 1 calc R U P B 2
C24A C 0.4809(10) 0.3617(5) 0.2807(5) 0.045(3) Uani 0.710(11) 1 d . . P B 1
H24A H 0.448778 0.381147 0.228891 0.067 Uiso 0.710(11) 1 calc R U P B 1
H24B H 0.551892 0.388276 0.311599 0.067 Uiso 0.710(11) 1 calc R U P B 1
H24C H 0.410425 0.359818 0.307067 0.067 Uiso 0.710(11) 1 calc R U P B 1
C24B C 0.369(2) 0.3120(14) 0.2459(13) 0.053(8) Uani 0.290(11) 1 d . . P B 2
H24D H 0.348439 0.334274 0.195246 0.079 Uiso 0.290(11) 1 calc R U P B 2
H24E H 0.347344 0.340577 0.285153 0.079 Uiso 0.290(11) 1 calc R U P B 2
H24F H 0.318628 0.271596 0.241785 0.079 Uiso 0.290(11) 1 calc R U P B 2
C25 C 0.3939(5) 0.2034(3) 0.5104(3) 0.0333(13) Uani 1 1 d . . . . .
C26 C 0.3630(6) 0.1303(3) 0.5153(4) 0.0461(17) Uani 1 1 d . . . . .
H26A H 0.333702 0.112333 0.462467 0.069 Uiso 1 1 calc R U . . .
H26B H 0.294561 0.124942 0.542727 0.069 Uiso 1 1 calc R U . . .
H26C H 0.441105 0.107158 0.543748 0.069 Uiso 1 1 calc R U . . .
C27 C 0.4433(6) 0.2325(3) 0.5930(3) 0.0415(15) Uani 1 1 d . . . . .
H27A H 0.522892 0.210033 0.620409 0.062 Uiso 1 1 calc R U . . .
H27B H 0.377093 0.226950 0.622033 0.062 Uiso 1 1 calc R U . . .
H27C H 0.461312 0.279131 0.588859 0.062 Uiso 1 1 calc R U . . .
C28 C 0.2668(6) 0.2388(3) 0.4707(4) 0.0443(16) Uani 1 1 d . . . . .
H28A H 0.284390 0.285377 0.465664 0.066 Uiso 1 1 calc R U . . .
H28B H 0.204292 0.233583 0.502453 0.066 Uiso 1 1 calc R U . . .
H28C H 0.230850 0.220118 0.418834 0.066 Uiso 1 1 calc R U . . .
C29 C 0.7530(6) 0.1924(3) 0.7743(3) 0.0281(13) Uani 1 1 d . . . . .
C30 C 0.6606(5) 0.1518(3) 0.7947(3) 0.0249(12) Uani 1 1 d . . . . .
C31 C 0.6131(5) 0.1638(3) 0.8598(3) 0.0270(12) Uani 1 1 d . . . . .
H31 H 0.551200 0.135138 0.872192 0.032 Uiso 1 1 calc R U . . .
C32 C 0.6561(6) 0.2173(3) 0.9061(3) 0.0323(13) Uani 1 1 d . . . . .
C33 C 0.7385(6) 0.2607(3) 0.8819(4) 0.0333(14) Uani 1 1 d . . . . .
H33 H 0.763846 0.299114 0.911975 0.040 Uiso 1 1 calc R U . . .
C34 C 0.7861(6) 0.2513(3) 0.8163(3) 0.0325(13) Uani 1 1 d . . . . .
C35 C 0.6157(7) 0.2290(3) 0.9833(4) 0.0422(17) Uani 1 1 d . . . . .
C36 C 0.7113(11) 0.1947(5) 1.0478(5) 0.104(4) Uani 1 1 d . . . . .
H36A H 0.703811 0.211489 1.098314 0.156 Uiso 1 1 calc R U . . .
H36B H 0.799346 0.202388 1.042453 0.156 Uiso 1 1 calc R U . . .
H36C H 0.693313 0.147685 1.044920 0.156 Uiso 1 1 calc R U . . .
C37 C 0.4785(9) 0.2078(6) 0.9761(6) 0.121(5) Uani 1 1 d . . . . .
H37A H 0.474225 0.159972 0.975817 0.182 Uiso 1 1 calc R U . . .
H37B H 0.422823 0.224751 0.927300 0.182 Uiso 1 1 calc R U . . .
H37C H 0.448963 0.224718 1.020360 0.182 Uiso 1 1 calc R U . . .
C38 C 0.6193(9) 0.3010(4) 1.0042(5) 0.072(3) Uani 1 1 d . . . . .
H38A H 0.565714 0.325634 0.960370 0.107 Uiso 1 1 calc R U . . .
H38B H 0.708858 0.316789 1.015432 0.107 Uiso 1 1 calc R U . . .
H38C H 0.585666 0.306982 1.050393 0.107 Uiso 1 1 calc R U . . .
C39 C 0.8621(8) 0.3050(3) 0.7870(4) 0.0518(19) Uani 1 1 d . . . . .
C40 C 0.9946(9) 0.2819(4) 0.7815(6) 0.067(3) Uani 1 1 d . . . . .
H40A H 1.043016 0.318826 0.767828 0.101 Uiso 1 1 calc R U . . .
H40B H 0.984490 0.248097 0.741277 0.101 Uiso 1 1 calc R U . . .
H40C H 1.041976 0.263911 0.831949 0.101 Uiso 1 1 calc R U . . .
C41 C 0.7791(9) 0.3262(4) 0.7056(5) 0.071(3) Uani 1 1 d . . . . .
H41A H 0.691680 0.337678 0.709403 0.107 Uiso 1 1 calc R U . . .
H41B H 0.773856 0.290087 0.668587 0.107 Uiso 1 1 calc R U . . .
H41C H 0.819202 0.364086 0.687431 0.107 Uiso 1 1 calc R U . . .
C42 C 0.8824(9) 0.3646(3) 0.8408(5) 0.071(3) Uani 1 1 d . . . . .
H42A H 0.929400 0.398360 0.819913 0.106 Uiso 1 1 calc R U . . .
H42B H 0.932659 0.351893 0.893034 0.106 Uiso 1 1 calc R U . . .
H42C H 0.797998 0.381732 0.843894 0.106 Uiso 1 1 calc R U . . .
C43 C 0.8066(5) -0.0164(3) 0.7734(3) 0.0245(12) Uani 1 1 d . . . . .
C44 C 0.7024(6) 0.0110(3) 0.7953(3) 0.0260(13) Uani 1 1 d . . . . .
C45 C 0.6675(6) -0.0069(3) 0.8639(3) 0.0298(13) Uani 1 1 d . . . . .
H45 H 0.594688 0.012901 0.876360 0.036 Uiso 1 1 calc R U . . .
C46 C 0.7392(6) -0.0534(3) 0.9133(3) 0.0322(14) Uani 1 1 d . . . . .
C47 C 0.8392(6) -0.0836(3) 0.8882(3) 0.0359(14) Uani 1 1 d . . . . .
H47 H 0.886541 -0.117152 0.920118 0.043 Uiso 1 1 calc R U . . .
C48 C 0.8742(6) -0.0680(3) 0.8199(3) 0.0323(13) Uani 1 1 d . . . . .
C49 C 0.7127(7) -0.0696(3) 0.9924(3) 0.0411(16) Uani 1 1 d . . . . .
C50 C 0.8108(10) -0.0311(4) 1.0559(4) 0.080(3) Uani 1 1 d . . . . .
H50A H 0.898333 -0.037390 1.049012 0.120 Uiso 1 1 calc R U . . .
H50B H 0.807384 -0.046839 1.107544 0.120 Uiso 1 1 calc R U . . .
H50C H 0.788868 0.015479 1.051296 0.120 Uiso 1 1 calc R U . . .
C51 C 0.5756(9) -0.0510(5) 0.9948(5) 0.086(3) Uani 1 1 d . . . . .
H51A H 0.564535 -0.003633 0.988479 0.129 Uiso 1 1 calc R U . . .
H51B H 0.560727 -0.064180 1.044971 0.129 Uiso 1 1 calc R U . . .
H51C H 0.513235 -0.073179 0.952339 0.129 Uiso 1 1 calc R U . . .
C52 C 0.7330(8) -0.1418(4) 1.0132(4) 0.060(2) Uani 1 1 d . . . . .
H52A H 0.674259 -0.168101 0.973188 0.090 Uiso 1 1 calc R U . . .
H52B H 0.714947 -0.149702 1.063954 0.090 Uiso 1 1 calc R U . . .
H52C H 0.822906 -0.153856 1.015688 0.090 Uiso 1 1 calc R U . . .
C53 C 0.9812(8) -0.1070(3) 0.7943(4) 0.0445(18) Uani 1 1 d . . . . .
C54 C 1.0348(8) -0.1626(4) 0.8508(4) 0.062(2) Uani 1 1 d . . . . .
H54A H 0.964110 -0.192019 0.854269 0.093 Uiso 1 1 calc R U . . .
H54B H 1.074851 -0.144510 0.902501 0.093 Uiso 1 1 calc R U . . .
H54C H 1.099963 -0.186814 0.831771 0.093 Uiso 1 1 calc R U . . .
C55 C 0.9248(8) -0.1368(3) 0.7137(4) 0.058(2) Uani 1 1 d . . . . .
H55A H 0.992522 -0.161062 0.697289 0.086 Uiso 1 1 calc R U . . .
H55B H 0.891746 -0.101889 0.676062 0.086 Uiso 1 1 calc R U . . .
H55C H 0.853789 -0.166468 0.716085 0.086 Uiso 1 1 calc R U . . .
C56 C 1.0950(7) -0.0619(4) 0.7910(4) 0.0525(19) Uani 1 1 d . . . . .
H56A H 1.130916 -0.042511 0.842546 0.079 Uiso 1 1 calc R U . . .
H56B H 1.064207 -0.027089 0.752774 0.079 Uiso 1 1 calc R U . . .
H56C H 1.162408 -0.087189 0.775512 0.079 Uiso 1 1 calc R U . . .
C57 C 0.5964(7) -0.0437(4) 0.5786(4) 0.056(2) Uani 1 1 d . . . . .
H57A H 0.664284 -0.073297 0.608705 0.068 Uiso 1 1 calc R U . . .
H57B H 0.539630 -0.030415 0.612258 0.068 Uiso 1 1 calc R U . . .
C58 C 0.5211(10) -0.0764(4) 0.5089(5) 0.080(3) Uani 1 1 d . . . . .
H58A H 0.557649 -0.120325 0.504960 0.096 Uiso 1 1 calc R U . . .
H58B H 0.430559 -0.081748 0.512440 0.096 Uiso 1 1 calc R U . . .
C59 C 0.5230(11) -0.0396(5) 0.4414(5) 0.094(4) Uani 1 1 d . . . . .
H59A H 0.435129 -0.023149 0.416091 0.113 Uiso 1 1 calc R U . . .
H59B H 0.553318 -0.066904 0.403407 0.113 Uiso 1 1 calc R U . . .
C60 C 0.6146(7) 0.0165(4) 0.4681(3) 0.0454(18) Uani 1 1 d . . . . .
H60A H 0.690589 0.012783 0.445834 0.054 Uiso 1 1 calc R U . . .
H60B H 0.570581 0.058502 0.451150 0.054 Uiso 1 1 calc R U . . .
C61 C 1.1567(6) 0.1297(4) 0.6828(4) 0.0450(17) Uani 1 1 d . . . . .
H61A H 1.139151 0.166934 0.645952 0.054 Uiso 1 1 calc R U . . .
H61B H 1.185328 0.091946 0.656566 0.054 Uiso 1 1 calc R U . . .
C62 C 1.2577(7) 0.1475(5) 0.7551(5) 0.082(3) Uani 1 1 d . . . . .
H62A H 1.344032 0.131889 0.751813 0.099 Uiso 1 1 calc R U . . .
H62B H 1.261545 0.195488 0.762336 0.099 Uiso 1 1 calc R U . . .
C63 C 1.2197(7) 0.1162(5) 0.8186(4) 0.083(3) Uani 1 1 d . . . . .
H63A H 1.248041 0.142330 0.866941 0.099 Uiso 1 1 calc R U . . .
H63B H 1.258738 0.072189 0.828159 0.099 Uiso 1 1 calc R U . . .
C64 C 1.0745(5) 0.1116(4) 0.7941(3) 0.0448(19) Uani 1 1 d . . . . .
H64A H 1.044444 0.070430 0.812906 0.054 Uiso 1 1 calc R U . . .
H64B H 1.034482 0.148831 0.814990 0.054 Uiso 1 1 calc R U . . .
C65 C 1.1623(8) 0.0605(4) 1.0170(4) 0.059(2) Uani 1 1 d D . . . .
C66 C 1.0341(7) 0.0708(5) 0.9742(4) 0.058(2) Uani 1 1 d D . . . .
H66 H 0.983554 0.034901 0.949422 0.069 Uiso 1 1 calc R U . . .
C67 C 0.9815(8) 0.1315(5) 0.9678(4) 0.057(2) Uani 1 1 d D . . . .
H67 H 0.894313 0.137300 0.938548 0.069 Uiso 1 1 calc R U . . .
C68 C 1.0516(8) 0.1853(4) 1.0027(5) 0.065(2) Uani 1 1 d D . . . .
H68 H 1.014264 0.227728 0.997470 0.078 Uiso 1 1 calc R U . . .
C69 C 1.1755(9) 0.1753(5) 1.0446(5) 0.074(3) Uani 1 1 d D . . . .
H69 H 1.224878 0.211387 1.069841 0.089 Uiso 1 1 calc R U . . .
C70 C 1.2324(7) 0.1136(4) 1.0518(4) 0.055(2) Uani 1 1 d D . . . .
H70 H 1.319848 0.108181 1.080691 0.066 Uiso 1 1 calc R U . . .
C71 C 1.2208(11) -0.0047(5) 1.0241(6) 0.099(4) Uani 1 1 d D . . . .
H71A H 1.157057 -0.036344 0.995877 0.149 Uiso 1 1 calc R U . . .
H71B H 1.296139 -0.004346 1.001883 0.149 Uiso 1 1 calc R U . . .
H71C H 1.248370 -0.017013 1.079328 0.149 Uiso 1 1 calc R U . . .
C72 C 0.6119(14) 0.0021(6) 0.2561(6) 0.104(4) Uani 1 1 d D . . . .
C73 C 0.5013(11) -0.0338(8) 0.2207(6) 0.111(5) Uani 1 1 d D . . . .
H73 H 0.419030 -0.013551 0.202394 0.133 Uiso 1 1 calc R U . . .
C74 C 0.5174(15) -0.0995(9) 0.2137(7) 0.145(7) Uani 1 1 d D . . . .
H74 H 0.444095 -0.124936 0.188816 0.174 Uiso 1 1 calc R U . . .
C75 C 0.6362(17) -0.1313(8) 0.2413(9) 0.133(5) Uani 1 1 d D U . . .
H75 H 0.647278 -0.176926 0.235375 0.159 Uiso 1 1 calc R U . . .
C76 C 0.7306(16) -0.0926(9) 0.2759(9) 0.150(6) Uani 1 1 d D U . . .
H76 H 0.812496 -0.112297 0.297504 0.180 Uiso 1 1 calc R U . . .
C77 C 0.7231(9) -0.0288(8) 0.2837(5) 0.100(4) Uani 1 1 d D . . . .
H77 H 0.798128 -0.004886 0.309237 0.120 Uiso 1 1 calc R U . . .
C78 C 0.5963(16) 0.0704(7) 0.2652(8) 0.177(7) Uani 1 1 d D U . . .
H78A H 0.506587 0.082791 0.240457 0.265 Uiso 1 1 calc R U . . .
H78B H 0.616511 0.081137 0.320927 0.265 Uiso 1 1 calc R U . . .
H78C H 0.655090 0.094225 0.240591 0.265 Uiso 1 1 calc R U . . .

loop_
_atom_site_aniso_label
_atom_site_aniso_U_11
_atom_site_aniso_U_22
_atom_site_aniso_U_33
_atom_site_aniso_U_23
_atom_site_aniso_U_13
_atom_site_aniso_U_12
U1 0.02411(9) 0.03065(10) 0.01662(8) 0.00223(11) 0.00859(6) 0.00131(11)
Se1 0.0223(3) 0.0299(3) 0.0255(3) -0.0030(2) 0.0082(2) -0.0010(2)
Se2 0.0214(2) 0.0367(4) 0.0185(2) 0.0005(2) 0.0043(2) -0.0010(2)
O1 0.035(2) 0.033(2) 0.023(2) -0.0006(16) 0.0158(17) 0.0021(17)
O2 0.026(2) 0.048(3) 0.028(2) 0.0154(19) 0.0103(18) 0.0018(19)
O3 0.039(2) 0.037(2) 0.030(2) -0.0028(18) 0.0238(19) -0.0022(19)
O4 0.031(2) 0.038(2) 0.020(2) 0.0072(17) 0.0106(17) 0.0036(18)
O5 0.043(3) 0.048(3) 0.025(2) -0.003(2) 0.009(2) -0.016(2)
O6 0.0237(19) 0.066(3) 0.0235(19) -0.0002(18) 0.0076(15) -0.0029(19)
C1 0.024(3) 0.036(3) 0.017(3) 0.000(2) 0.007(2) -0.001(2)
C2 0.021(3) 0.030(3) 0.025(3) -0.004(2) 0.009(2) 0.000(2)
C3 0.026(3) 0.031(3) 0.022(3) 0.003(2) 0.003(2) -0.004(2)
C4 0.032(3) 0.038(4) 0.022(2) -0.004(3) 0.010(2) -0.004(3)
C5 0.042(4) 0.030(3) 0.028(3) -0.004(2) 0.017(3) -0.001(3)
C6 0.033(3) 0.032(3) 0.024(3) -0.001(2) 0.013(2) -0.001(2)
C7 0.055(3) 0.047(3) 0.026(3) -0.003(4) 0.023(2) -0.003(4)
C8A 0.052(6) 0.104(12) 0.047(5) 0.021(7) 0.036(4) 0.009(7)
C8B 0.08(2) 0.07(2) 0.041(16) 0.000(14) 0.038(16) -0.016(18)
C9A 0.074(9) 0.059(8) 0.035(6) -0.006(5) 0.023(6) -0.011(7)
C9B 0.12(3) 0.039(15) 0.020(13) 0.006(11) 0.040(17) 0.017(18)
C10A 0.095(10) 0.058(7) 0.033(6) 0.012(5) 0.038(6) 0.006(7)
C10B 0.08(2) 0.10(2) 0.010(10) -0.001(11) 0.009(12) -0.006(17)
C11 0.058(4) 0.033(3) 0.035(3) 0.002(3) 0.027(3) 0.009(3)
C12 0.075(5) 0.034(4) 0.047(4) 0.003(3) 0.031(4) -0.002(3)
C13 0.063(5) 0.048(4) 0.039(4) 0.011(3) 0.020(3) 0.018(3)
C14 0.086(6) 0.035(4) 0.052(4) 0.000(3) 0.043(4) 0.008(4)
C15 0.026(3) 0.032(3) 0.019(3) 0.002(2) 0.006(2) -0.001(2)
C16 0.020(3) 0.031(3) 0.023(3) 0.002(2) 0.006(2) 0.001(2)
C17 0.027(3) 0.031(3) 0.025(3) 0.003(2) 0.012(2) 0.000(2)
C18 0.038(3) 0.029(3) 0.019(3) -0.001(2) 0.006(2) 0.003(3)
C19 0.022(3) 0.034(3) 0.021(3) 0.003(2) -0.001(2) 0.001(2)
C20 0.022(3) 0.036(3) 0.023(3) 0.001(2) 0.005(2) -0.004(2)
C21 0.039(3) 0.038(3) 0.020(3) 0.006(2) 0.008(3) 0.002(3)
C22A 0.057(7) 0.070(8) 0.020(5) 0.016(5) 0.022(4) 0.011(6)
C22B 0.046(16) 0.08(2) 0.08(2) 0.047(17) 0.006(15) -0.003(15)
C23A 0.063(7) 0.058(7) 0.017(4) 0.003(4) 0.000(5) -0.004(6)
C23B 0.15(4) 0.14(4) 0.05(2) 0.03(2) 0.07(2) 0.08(3)
C24A 0.057(7) 0.041(6) 0.034(5) 0.007(4) 0.008(5) 0.009(5)
C24B 0.044(14) 0.08(2) 0.034(13) 0.035(13) 0.012(11) 0.024(13)
C25 0.023(3) 0.045(4) 0.033(3) 0.004(3) 0.010(2) 0.001(3)
C26 0.039(4) 0.058(4) 0.046(4) 0.016(3) 0.019(3) -0.003(3)
C27 0.032(3) 0.061(4) 0.035(3) 0.001(3) 0.015(3) 0.003(3)
C28 0.024(3) 0.064(5) 0.045(4) 0.008(3) 0.010(3) 0.003(3)
C29 0.032(3) 0.027(3) 0.030(3) 0.000(3) 0.016(3) 0.000(3)
C30 0.024(3) 0.032(3) 0.018(3) 0.005(2) 0.004(2) 0.010(2)
C31 0.021(3) 0.039(3) 0.022(3) 0.002(3) 0.007(2) 0.003(2)
C32 0.030(3) 0.042(4) 0.027(3) -0.002(3) 0.010(3) 0.003(3)
C33 0.039(3) 0.029(3) 0.034(4) -0.006(3) 0.013(3) 0.005(3)
C34 0.036(3) 0.031(3) 0.034(3) 0.001(3) 0.015(3) 0.001(3)
C35 0.051(4) 0.052(4) 0.029(3) -0.008(3) 0.020(3) -0.006(3)
C36 0.151(10) 0.130(9) 0.051(5) 0.036(6) 0.062(6) 0.081(8)
C37 0.098(7) 0.188(12) 0.109(8) -0.106(9) 0.085(7) -0.088(8)
C38 0.081(6) 0.085(6) 0.062(5) -0.032(5) 0.043(5) -0.014(5)
C39 0.070(5) 0.040(4) 0.059(5) -0.010(3) 0.040(4) -0.015(4)
C40 0.074(6) 0.050(5) 0.097(7) -0.023(5) 0.057(5) -0.032(4)
C41 0.121(8) 0.049(5) 0.058(5) 0.012(4) 0.049(5) -0.009(5)
C42 0.106(7) 0.036(4) 0.084(6) -0.018(4) 0.050(5) -0.025(4)
C43 0.028(3) 0.029(3) 0.016(3) -0.002(2) 0.005(2) -0.002(2)
C44 0.031(3) 0.028(3) 0.018(3) 0.000(2) 0.004(2) -0.006(3)
C45 0.031(3) 0.038(3) 0.022(3) -0.004(3) 0.010(3) -0.011(3)
C46 0.044(4) 0.029(3) 0.025(3) -0.002(3) 0.011(3) -0.008(3)
C47 0.051(4) 0.030(3) 0.026(3) 0.009(3) 0.008(3) 0.004(3)
C48 0.041(4) 0.031(3) 0.025(3) 0.002(2) 0.009(3) 0.000(3)
C49 0.061(4) 0.036(4) 0.030(3) 0.005(3) 0.017(3) -0.011(3)
C50 0.137(8) 0.083(6) 0.029(4) -0.012(4) 0.039(5) -0.050(6)
C51 0.110(8) 0.113(8) 0.061(6) 0.041(5) 0.068(6) 0.037(6)
C52 0.086(6) 0.057(5) 0.048(4) 0.019(4) 0.037(4) 0.005(4)
C53 0.059(5) 0.039(4) 0.041(4) 0.011(3) 0.023(4) 0.019(3)
C54 0.089(6) 0.056(5) 0.046(4) 0.017(4) 0.026(4) 0.038(4)
C55 0.089(6) 0.047(4) 0.045(4) 0.005(3) 0.033(4) 0.024(4)
C56 0.052(4) 0.062(5) 0.049(4) 0.014(4) 0.024(4) 0.024(4)
C57 0.073(5) 0.058(5) 0.038(4) 0.000(3) 0.013(4) -0.036(4)
C58 0.107(7) 0.066(6) 0.056(5) -0.002(4) 0.000(5) -0.044(5)
C59 0.126(9) 0.104(8) 0.043(5) -0.004(5) 0.004(5) -0.067(7)
C60 0.057(5) 0.057(5) 0.022(3) -0.001(3) 0.009(3) -0.012(4)
C61 0.027(3) 0.072(5) 0.041(4) -0.001(3) 0.018(3) -0.003(3)
C62 0.029(4) 0.149(9) 0.066(6) 0.015(6) 0.005(4) -0.017(5)
C63 0.038(4) 0.155(11) 0.047(4) 0.012(5) -0.004(3) -0.023(5)
C64 0.037(3) 0.073(6) 0.021(3) -0.001(3) 0.001(2) -0.005(3)
C65 0.063(5) 0.080(6) 0.039(4) 0.022(4) 0.021(4) -0.001(4)
C66 0.047(4) 0.093(7) 0.035(4) 0.004(4) 0.014(3) -0.015(4)
C67 0.053(5) 0.082(6) 0.039(4) -0.003(4) 0.016(4) -0.007(5)
C68 0.075(6) 0.070(6) 0.055(5) -0.011(4) 0.022(5) -0.010(5)
C69 0.075(6) 0.102(8) 0.047(5) -0.006(5) 0.019(5) -0.044(6)
C70 0.041(4) 0.080(7) 0.041(4) 0.013(4) 0.003(3) -0.015(4)
C71 0.124(9) 0.096(8) 0.072(7) 0.032(6) 0.012(6) 0.016(7)
C72 0.147(12) 0.116(10) 0.058(6) 0.023(7) 0.047(7) -0.001(9)
C73 0.077(8) 0.200(16) 0.044(6) -0.020(8) -0.006(5) -0.049(10)
C74 0.145(14) 0.24(2) 0.064(8) -0.050(11) 0.056(9) -0.112(15)
C75 0.145(8) 0.153(8) 0.112(7) 0.004(6) 0.053(6) -0.008(6)
C76 0.152(8) 0.169(8) 0.137(8) 0.002(6) 0.053(6) 0.020(6)
C77 0.045(5) 0.212(15) 0.042(5) 0.010(7) 0.009(4) -0.028(7)
C78 0.240(12) 0.172(12) 0.127(9) 0.020(9) 0.061(9) 0.002(10)

loop_
_atom_type_symbol
_atom_type_description
_atom_type_scat_dispersion_real
_atom_type_scat_dispersion_imag
_atom_type_scat_source
C C 0.0033 0.0016 'International Tables Vol C Tables 4.2.6.8 and 6.1.1.4'
H H 0.0000 0.0000 'International Tables Vol C Tables 4.2.6.8 and 6.1.1.4'
O O 0.0106 0.0060 'International Tables Vol C Tables 4.2.6.8 and 6.1.1.4'
Se Se -0.0929 2.2259 'International Tables Vol C Tables 4.2.6.8 and 6.1.1.4'
U U -9.6767 9.6646 'International Tables Vol C Tables 4.2.6.8 and 6.1.1.4'

loop_
_geom_angle_atom_site_label_1
_geom_angle_atom_site_label_2
_geom_angle_atom_site_label_3
_geom_angle
O2 U1 O1 105.86(15)
O2 U1 O3 82.30(17)
O1 U1 O3 143.74(14)
O2 U1 O4 140.98(15)
O1 U1 O4 92.91(14)
O3 U1 O4 102.52(13)
O2 U1 O6 136.68(14)
O1 U1 O6 76.60(13)
O3 U1 O6 73.99(14)
O4 U1 O6 80.37(14)
O2 U1 O5 73.73(14)
O1 U1 O5 77.53(14)
O3 U1 O5 137.57(15)
O4 U1 O5 77.55(15)
O6 U1 O5 144.82(14)
O2 U1 Se2 82.58(10)
O1 U1 Se2 149.61(10)
O3 U1 Se2 65.36(10)
O4 U1 Se2 65.50(10)
O6 U1 Se2 117.49(8)
O5 U1 Se2 77.05(10)
O2 U1 Se1 63.62(10)
O1 U1 Se1 63.44(10)
O3 U1 Se1 91.13(10)
O4 U1 Se1 152.71(10)
O6 U1 Se1 80.90(9)
O5 U1 Se1 107.99(9)
Se2 U1 Se1 141.551(15)
C16 Se1 C2 103.5(2)
C16 Se1 U1 91.58(16)
C2 Se1 U1 91.67(17)
C44 Se2 C30 98.8(2)
C44 Se2 U1 92.31(18)
C30 Se2 U1 93.38(17)
C1 O1 U1 144.7(3)
C15 O2 U1 145.4(4)
C29 O3 U1 142.9(4)
C43 O4 U1 140.3(4)
C60 O5 C57 108.9(5)
C60 O5 U1 122.4(4)
C57 O5 U1 128.6(3)
C61 O6 C64 109.4(4)
C61 O6 U1 131.1(3)
C64 O6 U1 119.4(3)
O1 C1 C2 119.5(5)
O1 C1 C6 121.7(5)
C2 C1 C6 118.7(5)
C3 C2 C1 121.7(5)
C3 C2 Se1 120.6(4)
C1 C2 Se1 117.4(4)
C4 C3 C2 120.9(5)
C3 C4 C5 116.9(5)
C3 C4 C7 122.7(6)
C5 C4 C7 120.4(6)
C6 C5 C4 124.5(5)
C5 C6 C1 117.1(5)
C5 C6 C11 121.9(5)
C1 C6 C11 121.0(5)
C8B C7 C9B 116.4(17)
C9A C7 C4 110.7(7)
C8B C7 C4 113.3(11)
C9B C7 C4 113.9(11)
C9A C7 C10A 109.5(8)
C4 C7 C10A 111.2(6)
C9A C7 C8A 111.0(8)
C4 C7 C8A 108.8(5)
C10A C7 C8A 105.5(8)
C8B C7 C10B 106.7(17)
C9B C7 C10B 98.1(18)
C4 C7 C10B 106.4(9)
C12 C11 C14 106.7(5)
C12 C11 C6 111.6(5)
C14 C11 C6 112.3(5)
C12 C11 C13 109.9(5)
C14 C11 C13 107.0(5)
C6 C11 C13 109.2(5)
O2 C15 C16 119.7(5)
O2 C15 C20 122.0(5)
C16 C15 C20 118.2(5)
C17 C16 C15 121.6(5)
C17 C16 Se1 121.2(4)
C15 C16 Se1 117.0(4)
C16 C17 C18 121.0(5)
C17 C18 C19 117.3(5)
C17 C18 C21 121.9(5)
C19 C18 C21 120.8(5)
C20 C19 C18 123.9(5)
C19 C20 C15 117.1(5)
C19 C20 C25 123.0(5)
C15 C20 C25 119.9(5)
C23A C21 C24A 111.7(7)
C23B C21 C22B 116(2)
C23B C21 C18 110.4(14)
C23A C21 C18 110.3(6)
C24A C21 C18 109.7(5)
C22B C21 C18 112.4(11)
C23A C21 C22A 107.8(7)
C24A C21 C22A 106.6(7)
C18 C21 C22A 110.7(5)
C23B C21 C24B 103(2)
C22B C21 C24B 103.6(15)
C18 C21 C24B 111.1(8)
C26 C25 C28 107.9(5)
C26 C25 C27 110.5(5)
C28 C25 C27 107.5(5)
C26 C25 C20 110.8(5)
C28 C25 C20 110.9(5)
C27 C25 C20 109.2(5)
O3 C29 C30 119.6(5)
O3 C29 C34 122.5(5)
C30 C29 C34 117.9(5)
C31 C30 C29 122.3(5)
C31 C30 Se2 120.0(4)
C29 C30 Se2 117.8(4)
C32 C31 C30 119.8(6)
C31 C32 C33 117.9(5)
C31 C32 C35 121.5(5)
C33 C32 C35 120.7(6)
C32 C33 C34 124.0(6)
C33 C34 C29 117.4(5)
C33 C34 C39 121.3(5)
C29 C34 C39 121.1(5)
C36 C35 C37 112.9(8)
C36 C35 C38 107.4(7)
C37 C35 C38 105.4(7)
C36 C35 C32 108.2(6)
C37 C35 C32 111.2(6)
C38 C35 C32 111.6(6)
C40 C39 C42 107.5(7)
C40 C39 C34 112.3(6)
C42 C39 C34 111.4(6)
C40 C39 C41 110.5(7)
C42 C39 C41 108.2(7)
C34 C39 C41 106.8(6)
O4 C43 C44 119.3(5)
O4 C43 C48 123.0(5)
C44 C43 C48 117.7(5)
C43 C44 C45 122.9(6)
C43 C44 Se2 118.9(4)
C45 C44 Se2 118.2(5)
C46 C45 C44 120.0(6)
C45 C46 C47 116.6(5)
C45 C46 C49 121.7(6)
C47 C46 C49 121.7(6)
C48 C47 C46 124.6(6)
C47 C48 C43 117.9(6)
C47 C48 C53 121.0(5)
C43 C48 C53 121.1(5)
C51 C49 C52 108.3(6)
C51 C49 C46 111.8(6)
C52 C49 C46 112.5(6)
C51 C49 C50 109.3(7)
C52 C49 C50 106.9(6)
C46 C49 C50 107.9(5)
C54 C53 C55 108.0(6)
C54 C53 C56 107.7(6)
C55 C53 C56 109.4(6)
C54 C53 C48 112.0(5)
C55 C53 C48 109.5(6)
C56 C53 C48 110.3(6)
C58 C57 O5 106.8(5)
C59 C58 C57 110.4(7)
C58 C59 C60 106.7(7)
O5 C60 C59 106.9(6)
O6 C61 C62 105.6(5)
C63 C62 C61 106.0(6)
C62 C63 C64 106.0(6)
O6 C64 C63 104.8(5)
C70 C65 C66 118.0(8)
C70 C65 C71 120.7(8)
C66 C65 C71 121.3(9)
C67 C66 C65 120.6(8)
C66 C67 C68 121.8(8)
C69 C68 C67 117.7(9)
C68 C69 C70 121.8(8)
C65 C70 C69 120.2(7)
C77 C72 C73 119.3(12)
C77 C72 C78 123.2(14)
C73 C72 C78 117.3(14)
C74 C73 C72 116.6(13)
C73 C74 C75 123.5(14)
C76 C75 C74 113.8(15)
C75 C76 C77 126.2(16)
C76 C77 C72 120.5(12)

loop_
_geom_bond_atom_site_label_1
_geom_bond_atom_site_label_2
_geom_bond_distance
U1 O2 2.185(4)
U1 O1 2.189(3)
U1 O3 2.214(4)
U1 O4 2.223(4)
U1 O6 2.512(4)
U1 O5 2.530(4)
U1 Se2 3.1642(6)
U1 Se1 3.2606(6)
Se1 C16 1.920(5)
Se1 C2 1.931(5)
Se2 C44 1.920(6)
Se2 C30 1.923(6)
O1 C1 1.350(6)
O2 C15 1.329(6)
O3 C29 1.335(7)
O4 C43 1.349(6)
O5 C60 1.448(7)
O5 C57 1.454(7)
O6 C61 1.453(6)
O6 C64 1.463(6)
C1 C2 1.396(7)
C1 C6 1.415(8)
C2 C3 1.393(7)
C3 C4 1.373(8)
C4 C5 1.400(9)
C4 C7 1.549(6)
C5 C6 1.392(7)
C6 C11 1.534(8)
C7 C9A 1.465(12)
C7 C8B 1.50(3)
C7 C9B 1.51(3)
C7 C10A 1.551(13)
C7 C8A 1.564(10)
C7 C10B 1.71(3)
C11 C12 1.526(9)
C11 C14 1.534(8)
C11 C13 1.549(9)
C15 C16 1.411(7)
C15 C20 1.425(8)
C16 C17 1.371(7)
C17 C18 1.383(7)
C18 C19 1.397(8)
C18 C21 1.544(7)
C19 C20 1.391(7)
C20 C25 1.545(7)
C21 C23B 1.46(3)
C21 C23A 1.488(11)
C21 C24A 1.494(11)
C21 C22B 1.53(3)
C21 C22A 1.566(11)
C21 C24B 1.69(2)
C25 C26 1.539(9)
C25 C28 1.542(8)
C25 C27 1.543(8)
C29 C30 1.404(8)
C29 C34 1.416(8)
C30 C31 1.394(7)
C31 C32 1.376(8)
C32 C33 1.391(8)
C32 C35 1.553(8)
C33 C34 1.393(8)
C34 C39 1.532(8)
C35 C36 1.500(11)
C35 C37 1.500(10)
C35 C38 1.519(10)
C39 C40 1.516(11)
C39 C42 1.531(9)
C39 C41 1.550(11)
C43 C44 1.386(8)
C43 C48 1.419(8)
C44 C45 1.405(7)
C45 C46 1.385(9)
C46 C47 1.399(9)
C46 C49 1.534(8)
C47 C48 1.390(8)
C48 C53 1.552(9)
C49 C51 1.522(10)
C49 C52 1.526(9)
C49 C50 1.544(10)
C53 C54 1.527(9)
C53 C55 1.529(10)
C53 C56 1.539(10)
C57 C58 1.454(9)
C58 C59 1.418(11)
C59 C60 1.504(10)
C61 C62 1.494(9)
C62 C63 1.439(10)
C63 C64 1.501(8)
C65 C70 1.373(10)
C65 C66 1.402(10)
C65 C71 1.466(11)
C66 C67 1.358(10)
C67 C68 1.387(11)
C68 C69 1.358(11)
C69 C70 1.395(11)
C72 C77 1.325(13)
C72 C73 1.397(14)
C72 C78 1.422(15)
C73 C74 1.367(16)
C74 C75 1.398(17)
C75 C76 1.306(17)
C76 C77 1.318(15)

loop_
_geom_torsion_atom_site_label_1
_geom_torsion_atom_site_label_2
_geom_torsion_atom_site_label_3
_geom_torsion_atom_site_label_4
_geom_torsion
U1 O1 C1 C2 14.1(9)
U1 O1 C1 C6 -167.1(4)
O1 C1 C2 C3 -177.2(5)
C6 C1 C2 C3 3.9(9)
O1 C1 C2 Se1 8.1(7)
C6 C1 C2 Se1 -170.7(4)
C1 C2 C3 C4 -0.3(9)
Se1 C2 C3 C4 174.2(4)
C2 C3 C4 C5 -2.8(8)
C2 C3 C4 C7 177.3(5)
C3 C4 C5 C6 2.5(9)
C7 C4 C5 C6 -177.6(5)
C4 C5 C6 C1 1.0(9)
C4 C5 C6 C11 -178.1(6)
O1 C1 C6 C5 177.0(5)
C2 C1 C6 C5 -4.2(8)
O1 C1 C6 C11 -3.8(8)
C2 C1 C6 C11 175.0(5)
C3 C4 C7 C9A -120.5(8)
C5 C4 C7 C9A 59.7(9)
C3 C4 C7 C8B 58.0(16)
C5 C4 C7 C8B -121.9(16)
C3 C4 C7 C9B -165.9(17)
C5 C4 C7 C9B 14.3(18)
C3 C4 C7 C10A 1.4(9)
C5 C4 C7 C10A -178.4(7)
C3 C4 C7 C8A 117.2(8)
C5 C4 C7 C8A -62.6(10)
C3 C4 C7 C10B -58.9(13)
C5 C4 C7 C10B 121.2(13)
C5 C6 C11 C12 -119.4(6)
C1 C6 C11 C12 61.5(7)
C5 C6 C11 C14 0.4(9)
C1 C6 C11 C14 -178.8(6)
C5 C6 C11 C13 118.9(6)
C1 C6 C11 C13 -60.2(7)
U1 O2 C15 C16 -4.9(10)
U1 O2 C15 C20 175.4(5)
O2 C15 C16 C17 172.4(5)
C20 C15 C16 C17 -7.9(8)
O2 C15 C16 Se1 -12.9(7)
C20 C15 C16 Se1 166.8(4)
C15 C16 C17 C18 -0.2(9)
Se1 C16 C17 C18 -174.6(4)
C16 C17 C18 C19 6.0(8)
C16 C17 C18 C21 -175.4(5)
C17 C18 C19 C20 -3.8(9)
C21 C18 C19 C20 177.5(5)
C18 C19 C20 C15 -4.0(9)
C18 C19 C20 C25 174.7(5)
O2 C15 C20 C19 -170.7(5)
C16 C15 C20 C19 9.6(8)
O2 C15 C20 C25 10.6(8)
C16 C15 C20 C25 -169.1(5)
C17 C18 C21 C23B 71(2)
C19 C18 C21 C23B -111(2)
C17 C18 C21 C23A 123.7(7)
C19 C18 C21 C23A -57.7(8)
C17 C18 C21 C24A -112.8(7)
C19 C18 C21 C24A 65.7(8)
C17 C18 C21 C22B -60.3(15)
C19 C18 C21 C22B 118.3(14)
C17 C18 C21 C22A 4.5(9)
C19 C18 C21 C22A -176.9(7)
C17 C18 C21 C24B -175.9(12)
C19 C18 C21 C24B 2.7(13)
C19 C20 C25 C26 114.5(6)
C15 C20 C25 C26 -66.9(7)
C19 C20 C25 C28 -5.4(8)
C15 C20 C25 C28 173.3(5)
C19 C20 C25 C27 -123.6(6)
C15 C20 C25 C27 55.1(7)
U1 O3 C29 C30 -5.0(10)
U1 O3 C29 C34 175.6(4)
O3 C29 C30 C31 173.0(5)
C34 C29 C30 C31 -7.7(9)
O3 C29 C30 Se2 -6.3(7)
C34 C29 C30 Se2 173.1(4)
C29 C30 C31 C32 0.5(8)
Se2 C30 C31 C32 179.8(4)
C30 C31 C32 C33 5.2(8)
C30 C31 C32 C35 -174.2(6)
C31 C32 C33 C34 -3.9(9)
C35 C32 C33 C34 175.5(6)
C32 C33 C34 C29 -3.2(9)
C32 C33 C34 C39 172.0(6)
O3 C29 C34 C33 -172.0(5)
C30 C29 C34 C33 8.7(8)
O3 C29 C34 C39 12.8(9)
C30 C29 C34 C39 -166.5(6)
C31 C32 C35 C36 88.4(8)
C33 C32 C35 C36 -91.0(8)
C31 C32 C35 C37 -36.2(10)
C33 C32 C35 C37 144.4(8)
C31 C32 C35 C38 -153.7(6)
C33 C32 C35 C38 27.0(9)
C33 C34 C39 C40 123.9(7)
C29 C34 C39 C40 -61.1(9)
C33 C34 C39 C42 3.2(10)
C29 C34 C39 C42 178.2(7)
C33 C34 C39 C41 -114.8(7)
C29 C34 C39 C41 60.2(8)
U1 O4 C43 C44 17.8(9)
U1 O4 C43 C48 -161.4(4)
O4 C43 C44 C45 -174.7(5)
C48 C43 C44 C45 4.5(9)
O4 C43 C44 Se2 4.9(7)
C48 C43 C44 Se2 -175.9(4)
C43 C44 C45 C46 0.7(9)
Se2 C44 C45 C46 -178.9(4)
C44 C45 C46 C47 -4.4(8)
C44 C45 C46 C49 174.0(5)
C45 C46 C47 C48 3.1(9)
C49 C46 C47 C48 -175.3(6)
C46 C47 C48 C43 2.0(10)
C46 C47 C48 C53 -176.3(6)
O4 C43 C48 C47 173.5(5)
C44 C43 C48 C47 -5.7(8)
O4 C43 C48 C53 -8.2(9)
C44 C43 C48 C53 172.6(6)
C45 C46 C49 C51 22.3(9)
C47 C46 C49 C51 -159.4(7)
C45 C46 C49 C52 144.5(6)
C47 C46 C49 C52 -37.2(9)
C45 C46 C49 C50 -97.9(8)
C47 C46 C49 C50 80.4(8)
C47 C48 C53 C54 1.6(10)
C43 C48 C53 C54 -176.6(6)
C47 C48 C53 C55 121.3(7)
C43 C48 C53 C55 -56.9(8)
C47 C48 C53 C56 -118.3(7)
C43 C48 C53 C56 63.5(8)
C60 O5 C57 C58 1.1(9)
U1 O5 C57 C58 -176.3(6)
O5 C57 C58 C59 -4.3(12)
C57 C58 C59 C60 5.6(13)
C57 O5 C60 C59 2.2(9)
U1 O5 C60 C59 179.8(6)
C58 C59 C60 O5 -4.7(11)
C64 O6 C61 C62 -7.9(8)
U1 O6 C61 C62 168.8(5)
O6 C61 C62 C63 23.2(10)
C61 C62 C63 C64 -29.3(10)
C61 O6 C64 C63 -9.6(8)
U1 O6 C64 C63 173.2(5)
C62 C63 C64 O6 24.2(10)
C70 C65 C66 C67 -0.2(11)
C71 C65 C66 C67 -179.6(8)
C65 C66 C67 C68 0.2(12)
C66 C67 C68 C69 -0.6(12)
C67 C68 C69 C70 1.1(12)
C66 C65 C70 C69 0.7(11)
C71 C65 C70 C69 -179.9(8)
C68 C69 C70 C65 -1.2(12)
C77 C72 C73 C74 -2.9(16)
C78 C72 C73 C74 -178.8(12)
C72 C73 C74 C75 1(2)
C73 C74 C75 C76 1(2)
C74 C75 C76 C77 -3(2)
C75 C76 C77 C72 1(2)
C73 C72 C77 C76 1.9(17)
C78 C72 C77 C76 177.5(13)
